data_7012938
loop_
_publ_author_name
'Lionel Salmon'
'Pierre Thu\'ery'
'Michel Ephritikhine'
'Bernardo Masci'

_publ_section_title
;
 Complexes of uranium(IV) with acyclic polyphenoxides resulting from
 cleavage of homooxacalixarenes
;
_journal_issue 12
_journal_name_full 'Dalton Trans.'
_journal_page_first 2405
_journal_page_last 2410
_journal_paper_doi 10.1039/b302809g
_journal_year 2003
_chemical_formula_sum 'C91 H101 Cl4 N9 O4 U'
_chemical_formula_weight 1764.64
_space_group_IT_number 15
_symmetry_cell_setting monoclinic
_symmetry_space_group_name_Hall '-C 2yc'
_symmetry_space_group_name_H-M 'C 1 2/c 1'
_atom_sites_solution_hydrogens geom
_atom_sites_solution_primary direct
_atom_sites_solution_secondary difmap
_audit_creation_method SHELXL-97
_cell_angle_alpha 90.00
_cell_angle_beta 112.651(5)
_cell_angle_gamma 90.00
_cell_formula_units_Z 4
_cell_length_a 30.390(3)
_cell_length_b 15.5898(16)
_cell_length_c 20.2637(11)
_cell_measurement_reflns_used 27657
_cell_measurement_temperature 100(2)
_cell_measurement_theta_max 25.68
_cell_measurement_theta_min 2.83
_cell_volume 8859.9(14)
_computing_cell_refinement 'DENZO-SMN (Otwinowski & Minor, 1997)'
_computing_data_collection 'Kappa-CCD software (Nonius B.V., 1998)'
_computing_data_reduction 'DENZO-SMN (Otwinowski & Minor, 1997)'
_computing_molecular_graphics 'SHELXTL (Sheldrick, 1999)'
_computing_publication_material 'SHELXTL (Sheldrick, 1999)'
_computing_structure_refinement 'SHELXL-97 (Sheldrick, 1997)'
_computing_structure_solution 'SHELXS-97 (Sheldrick, 1997)'
_diffrn_ambient_temperature 100(2)
_diffrn_measured_fraction_theta_full 0.941
_diffrn_measured_fraction_theta_max 0.941
_diffrn_measurement_device_type 'Nonius Kappa-CCD'
_diffrn_measurement_method '\f scans'
_diffrn_radiation_monochromator graphite
_diffrn_radiation_source 'fine-focus sealed tube'
_diffrn_radiation_type MoK\a
_diffrn_radiation_wavelength 0.71073
_diffrn_reflns_av_R_equivalents 0.0728
_diffrn_reflns_av_sigmaI/netI 0.1088
_diffrn_reflns_limit_h_max 37
_diffrn_reflns_limit_h_min -37
_diffrn_reflns_limit_k_max 18
_diffrn_reflns_limit_k_min -19
_diffrn_reflns_limit_l_max 22
_diffrn_reflns_limit_l_min -22
_diffrn_reflns_number 27657
_diffrn_reflns_theta_full 25.68
_diffrn_reflns_theta_max 25.68
_diffrn_reflns_theta_min 2.83
_diffrn_standards_decay_% 0
_diffrn_standards_interval_time 0
_exptl_absorpt_coefficient_mu 2.006
_exptl_absorpt_correction_T_max 0.818
_exptl_absorpt_correction_T_min 0.444
_exptl_absorpt_correction_type empirical
_exptl_absorpt_process_details 'program DELABS from PLATON (Spek, 2000)'
_exptl_crystal_colour 'translucent dark yellow'
_exptl_crystal_density_diffrn 1.323
_exptl_crystal_density_meas ?
_exptl_crystal_description needle
_exptl_crystal_F_000 3608
_exptl_crystal_size_max 0.40
_exptl_crystal_size_mid 0.15
_exptl_crystal_size_min 0.10
_refine_diff_density_max 0.988
_refine_diff_density_min -1.164
_refine_diff_density_rms 0.128
_refine_ls_extinction_coef 0.00107(13)
_refine_ls_extinction_expression Fc^*^=kFc[1+0.001xFc^2^\l^3^/sin(2\q)]^-1/4^
_refine_ls_extinction_method SHELXL
_refine_ls_goodness_of_fit_ref 0.950
_refine_ls_hydrogen_treatment mixed
_refine_ls_matrix_type full
_refine_ls_number_parameters 525
_refine_ls_number_reflns 7909
_refine_ls_number_restraints 188
_refine_ls_restrained_S_all 0.945
_refine_ls_R_factor_all 0.1831
_refine_ls_R_factor_gt 0.0848
_refine_ls_shift/su_max 0.001
_refine_ls_shift/su_mean 0.000
_refine_ls_structure_factor_coef Fsqd
_refine_ls_weighting_details 'calc w=1/[\s^2^(Fo^2^)+(0.0925P)^2^] where P=(Fo^2^+2Fc^2^)/3'
_refine_ls_weighting_scheme calc
_refine_ls_wR_factor_gt 0.1726
_refine_ls_wR_factor_ref 0.2278
_reflns_number_gt 3751
_reflns_number_total 7909
_reflns_threshold_expression >2sigma(I)
_cod_data_source_file b302809g.txt
_cod_data_source_block 2
_cod_original_cell_volume 8859.9(13)
_cod_original_sg_symbol_H-M 'C 2/c'
_cod_database_code 7012938

loop_
_symmetry_equiv_pos_as_xyz
'x, y, z'
'-x, y, -z+1/2'
'x+1/2, y+1/2, z'
'-x+1/2, y+1/2, -z+1/2'
'-x, -y, -z'
'x, -y, z-1/2'
'-x+1/2, -y+1/2, -z'
'x+1/2, -y+1/2, z-1/2'

loop_
_atom_site_label
_atom_site_type_symbol
_atom_site_fract_x
_atom_site_fract_y
_atom_site_fract_z
_atom_site_U_iso_or_equiv
_atom_site_adp_type
_atom_site_occupancy
_atom_site_symmetry_multiplicity
_atom_site_calc_flag
_atom_site_refinement_flags
_atom_site_disorder_assembly
_atom_site_disorder_group
U U 0.0000 0.61343(5) 0.7500 0.0489(3) Uani 1 2 d S . .
Cl1 Cl -0.06091(14) 0.4903(2) 0.67022(17) 0.0666(10) Uani 1 1 d . . .
Cl2A Cl 0.1921(5) 0.4186(14) 0.6123(6) 0.072(5) Uani 0.54(3) 1 d P . .
Cl2B Cl 0.1996(6) 0.4548(13) 0.5972(13) 0.087(5) Uani 0.46(3) 1 d P . .
O1 O -0.0427(3) 0.7080(5) 0.6712(4) 0.047(2) Uani 1 1 d . . .
O2 O 0.0450(3) 0.6193(5) 0.6898(4) 0.053(2) Uani 1 1 d . . .
N1 N -0.1558(4) 0.7174(7) 0.5943(5) 0.052(3) Uani 1 1 d . . .
N2 N 0.0708(5) 0.4578(7) 0.6156(5) 0.066(4) Uani 1 1 d . . .
C1 C -0.0919(5) 0.7364(9) 0.5501(6) 0.058(3) Uani 1 1 d . . .
C2 C -0.0470(4) 0.7488(8) 0.6097(6) 0.045(3) Uani 1 1 d . . .
C3 C -0.0113(4) 0.7959(8) 0.6014(6) 0.044(3) Uani 1 1 d . . .
C4 C -0.0189(6) 0.8387(9) 0.5370(7) 0.065(4) Uani 1 1 d . . .
H4 H 0.0052 0.8720 0.5326 0.078 Uiso 1 1 calc R . .
C5 C -0.0652(6) 0.8309(11) 0.4763(7) 0.074(4) Uani 1 1 d . . .
C6 C -0.0992(6) 0.7768(10) 0.4858(7) 0.069(4) Uani 1 1 d . . .
H6 H -0.1279 0.7677 0.4472 0.083 Uiso 1 1 calc R . .
C7 C -0.0723(5) 0.8824(10) 0.4083(7) 0.069(4) Uani 1 1 d . . .
C8 C -0.0262(6) 0.9151(11) 0.4027(9) 0.090(5) Uani 1 1 d U . .
H8A H -0.0340 0.9476 0.3594 0.135 Uiso 1 1 calc R . .
H8B H -0.0065 0.8672 0.4021 0.135 Uiso 1 1 calc R . .
H8C H -0.0094 0.9510 0.4430 0.135 Uiso 1 1 calc R . .
C9 C -0.0977(7) 0.8249(12) 0.3431(8) 0.093(5) Uani 1 1 d U . .
H9A H -0.1009 0.8552 0.3002 0.140 Uiso 1 1 calc R . .
H9B H -0.1287 0.8098 0.3415 0.140 Uiso 1 1 calc R . .
H9C H -0.0793 0.7737 0.3468 0.140 Uiso 1 1 calc R . .
C10 C -0.1037(6) 0.9581(10) 0.4082(7) 0.078(5) Uani 1 1 d . . .
H10A H -0.1332 0.9376 0.4093 0.116 Uiso 1 1 calc R . .
H10B H -0.1101 0.9915 0.3657 0.116 Uiso 1 1 calc R . .
H10C H -0.0877 0.9931 0.4495 0.116 Uiso 1 1 calc R . .
C11 C 0.0379(4) 0.8021(8) 0.6604(6) 0.049(3) Uani 1 1 d . . .
H11A H 0.0359 0.7866 0.7055 0.059 Uiso 1 1 calc R . .
H11B H 0.0490 0.8609 0.6641 0.059 Uiso 1 1 calc R . .
C12 C 0.0737(5) 0.7432(9) 0.6466(6) 0.053(3) Uani 1 1 d . . .
C13 C 0.0746(5) 0.6550(8) 0.6607(6) 0.052(3) Uani 1 1 d . . .
C14 C 0.1074(5) 0.5997(8) 0.6464(6) 0.051(3) Uani 1 1 d . . .
C15 C 0.1379(5) 0.6342(11) 0.6175(7) 0.072(5) Uani 1 1 d . . .
H15 H 0.1607 0.5990 0.6113 0.087 Uiso 1 1 calc R . .
C16 C 0.1356(4) 0.7204(8) 0.5974(6) 0.061(4) Uani 1 1 d D . .
C17 C 0.1035(5) 0.7740(9) 0.6135(6) 0.056(3) Uani 1 1 d . . .
H17 H 0.1021 0.8319 0.6017 0.067 Uiso 1 1 calc R . .
C18 C 0.1621(5) 0.7609(9) 0.5517(7) 0.100(6) Uani 1 1 d DU . .
C19 C 0.1960(7) 0.6942(12) 0.5428(13) 0.104(12) Uani 1 1 d DU . .
H19A H 0.2120 0.7177 0.5142 0.156 Uiso 1 1 calc R . .
H19B H 0.1782 0.6443 0.5196 0.156 Uiso 1 1 calc R . .
H19C H 0.2191 0.6785 0.5889 0.156 Uiso 1 1 calc R . .
C20 C 0.1876(6) 0.8423(9) 0.5870(8) 0.097(5) Uani 1 1 d DU . .
H20A H 0.2064 0.8312 0.6365 0.146 Uiso 1 1 calc R . .
H20B H 0.1645 0.8860 0.5833 0.146 Uiso 1 1 calc R . .
H20C H 0.2079 0.8613 0.5635 0.146 Uiso 1 1 calc R . .
C21 C 0.1235(7) 0.7834(15) 0.4774(7) 0.097(11) Uani 1 1 d DU . .
H21A H 0.0959 0.8059 0.4834 0.145 Uiso 0.50 1 calc PR . .
H21B H 0.1149 0.7326 0.4484 0.145 Uiso 0.50 1 calc PR . .
H21C H 0.1358 0.8256 0.4546 0.145 Uiso 0.50 1 calc PR . .
C22 C -0.1283(5) 0.6769(8) 0.5553(7) 0.058(4) Uani 1 1 d . . .
H22A H -0.1127 0.6264 0.5807 0.071 Uiso 1 1 calc R . .
H22B H -0.1499 0.6616 0.5081 0.071 Uiso 1 1 calc R . .
C23 C -0.1480(5) 0.6959(9) 0.6619(7) 0.056(3) Uani 1 1 d . . .
H23 H -0.1250 0.6548 0.6850 0.068 Uiso 1 1 calc R . .
C24 C -0.1735(5) 0.7335(9) 0.6981(7) 0.061(4) Uani 1 1 d . . .
H24 H -0.1685 0.7169 0.7445 0.073 Uiso 1 1 calc R . .
C25 C -0.2071(5) 0.7976(10) 0.6631(7) 0.068(4) Uani 1 1 d . . .
H25 H -0.2240 0.8251 0.6867 0.082 Uiso 1 1 calc R . .
C26 C -0.2147(5) 0.8191(10) 0.5937(8) 0.072(4) Uani 1 1 d . . .
H26 H -0.2371 0.8605 0.5693 0.086 Uiso 1 1 calc R . .
C27 C -0.1885(5) 0.7781(10) 0.5617(8) 0.072(4) Uani 1 1 d . . .
H27 H -0.1935 0.7928 0.5149 0.086 Uiso 1 1 calc R . .
C28 C 0.1133(6) 0.5079(9) 0.6694(7) 0.074(5) Uani 1 1 d . . .
H28A H 0.1130 0.5029 0.7164 0.090 Uiso 1 1 calc R . .
H28B H 0.1425 0.4858 0.6688 0.090 Uiso 1 1 calc R . .
C29 C 0.0393(6) 0.4203(9) 0.6384(8) 0.069(4) Uani 1 1 d . . .
H29 H 0.0426 0.4262 0.6858 0.082 Uiso 1 1 calc R . .
C30 C 0.0016(6) 0.3723(8) 0.5904(6) 0.074(5) Uani 1 1 d . . .
H30 H -0.0209 0.3458 0.6042 0.088 Uiso 1 1 calc R . .
C31 C -0.0004(7) 0.3664(8) 0.5181(6) 0.072(5) Uani 1 1 d . . .
H31 H -0.0240 0.3327 0.4853 0.087 Uiso 1 1 calc R . .
C32 C 0.0313(6) 0.4086(9) 0.4957(8) 0.076(5) Uani 1 1 d . . .
H32 H 0.0280 0.4083 0.4482 0.092 Uiso 1 1 calc R . .
C33 C 0.0676(6) 0.4509(9) 0.5473(7) 0.066(4) Uani 1 1 d . . .
H33 H 0.0913 0.4759 0.5351 0.079 Uiso 1 1 calc R . .
N3 N 0.3889(5) 0.4603(8) 0.7211(6) 0.072(3) Uani 1 1 d U . .
C34 C 0.4102(6) 0.4362(9) 0.6806(7) 0.066(4) Uani 1 1 d U . .
H34 H 0.4390 0.4073 0.7022 0.079 Uiso 1 1 calc R . .
C35 C 0.3940(6) 0.4495(9) 0.6062(7) 0.065(4) Uani 1 1 d U . .
H35 H 0.4108 0.4306 0.5791 0.078 Uiso 1 1 calc R . .
C36 C 0.3514(7) 0.4927(11) 0.5768(9) 0.087(5) Uani 1 1 d U . .
H36 H 0.3389 0.5031 0.5279 0.104 Uiso 1 1 calc R . .
C37 C 0.3264(7) 0.5212(11) 0.6160(9) 0.094(5) Uani 1 1 d U . .
H37 H 0.2979 0.5512 0.5955 0.113 Uiso 1 1 calc R . .
C38 C 0.3474(7) 0.5015(11) 0.6917(8) 0.083(5) Uani 1 1 d U . .
H38 H 0.3314 0.5180 0.7207 0.100 Uiso 1 1 calc R . .
N4 N 0.2509(6) 0.4187(11) 0.4263(9) 0.086(3) Uani 0.821(12) 1 d PU . .
C39 C 0.2571(8) 0.4266(14) 0.3664(11) 0.091(4) Uani 0.821(12) 1 d PU . .
H39 H 0.2786 0.3886 0.3598 0.109 Uiso 0.821(12) 1 calc PR . .
C40 C 0.2352(8) 0.4857(14) 0.3100(11) 0.088(4) Uani 0.821(12) 1 d PU . .
H40 H 0.2408 0.4872 0.2681 0.106 Uiso 0.821(12) 1 calc PR . .
C41 C 0.2050(8) 0.5397(14) 0.3242(11) 0.090(4) Uani 0.821(12) 1 d PU . .
H41 H 0.1888 0.5804 0.2900 0.108 Uiso 0.821(12) 1 calc PR . .
C42 C 0.1977(8) 0.5374(13) 0.3840(11) 0.089(4) Uani 0.821(12) 1 d PU . .
H42 H 0.1779 0.5765 0.3938 0.107 Uiso 0.821(12) 1 calc PR . .
C43 C 0.2209(8) 0.4740(13) 0.4308(11) 0.086(4) Uani 0.821(12) 1 d PU . .
H43 H 0.2140 0.4703 0.4716 0.103 Uiso 0.821(12) 1 calc PR . .
N5 N 0.2922(11) 0.6836(17) 0.6986(15) 0.035(8) Uiso 0.179(12) 1 d PGU . .
C44 C 0.3265(12) 0.7147(19) 0.6749(15) 0.034(8) Uiso 0.179(12) 1 d PGU . .
H44 H 0.3325 0.6858 0.6391 0.041 Uiso 0.179(12) 1 calc PR . .
C45 C 0.3517(11) 0.789(2) 0.7048(17) 0.033(8) Uiso 0.179(12) 1 d PGU . .
H45 H 0.3746 0.8096 0.6889 0.040 Uiso 0.179(12) 1 calc PR . .
C46 C 0.3427(12) 0.8319(17) 0.7583(17) 0.032(8) Uiso 0.179(12) 1 d PGU . .
H46 H 0.3595 0.8815 0.7783 0.038 Uiso 0.179(12) 1 calc PR . .
C47 C 0.3084(13) 0.801(2) 0.7820(15) 0.033(8) Uiso 0.179(12) 1 d PGU . .
H47 H 0.3024 0.8297 0.8178 0.039 Uiso 0.179(12) 1 calc PR . .
C48 C 0.2832(11) 0.727(2) 0.7521(16) 0.033(8) Uiso 0.179(12) 1 d PGU . .
H48 H 0.2603 0.7060 0.7680 0.040 Uiso 0.179(12) 1 calc PR . .
C49 C 0.0000 0.8913(13) 0.2500 0.055(4) Uani 1 2 d SDU . .
H49A H 0.0000 0.9504 0.2500 0.065 Uiso 1 2 calc SR . .
C50 C 0.0406(5) 0.8466(8) 0.2906(8) 0.082(5) Uani 1 1 d DU . .
H50A H 0.0683 0.8762 0.3162 0.097 Uiso 1 1 calc R . .
C51 C 0.0403(5) 0.7579(8) 0.2933(7) 0.067(4) Uani 1 1 d DU . .
H51A H 0.0668 0.7287 0.3235 0.081 Uiso 1 1 calc R . .
C52 C 0.0000 0.7132(11) 0.2500 0.058(5) Uani 1 2 d SDU . .
H52A H 0.0000 0.6539 0.2500 0.071 Uiso 1 2 calc SR . .

loop_
_atom_site_aniso_label
_atom_site_aniso_U_11
_atom_site_aniso_U_22
_atom_site_aniso_U_33
_atom_site_aniso_U_23
_atom_site_aniso_U_13
_atom_site_aniso_U_12
U 0.0576(5) 0.0447(4) 0.0429(4) 0.000 0.0174(3) 0.000
Cl1 0.078(3) 0.053(2) 0.0590(18) -0.0013(15) 0.0153(18) -0.0013(18)
Cl2A 0.061(7) 0.087(11) 0.059(5) -0.022(5) 0.012(4) 0.022(6)
Cl2B 0.068(8) 0.062(9) 0.135(12) -0.018(8) 0.044(8) 0.005(7)
O1 0.053(6) 0.052(5) 0.041(4) 0.001(4) 0.022(4) -0.005(4)
O2 0.074(6) 0.038(4) 0.042(4) 0.000(4) 0.018(4) 0.000(5)
N1 0.039(7) 0.065(7) 0.049(6) 0.000(5) 0.014(5) 0.008(5)
N2 0.090(10) 0.063(8) 0.036(6) 0.006(5) 0.016(6) 0.036(7)
C1 0.057(9) 0.067(9) 0.050(7) -0.006(6) 0.020(7) 0.007(7)
C2 0.039(8) 0.054(7) 0.046(6) -0.005(5) 0.020(6) 0.006(6)
C3 0.039(8) 0.052(7) 0.046(6) 0.005(5) 0.022(6) 0.000(6)
C4 0.076(11) 0.067(9) 0.055(8) 0.011(7) 0.029(8) 0.012(8)
C5 0.079(12) 0.096(12) 0.056(8) 0.012(8) 0.037(8) 0.020(10)
C6 0.078(12) 0.094(11) 0.049(7) 0.001(7) 0.039(8) 0.006(9)
C7 0.069(10) 0.083(10) 0.066(8) 0.006(8) 0.037(7) 0.036(9)
C8 0.093(9) 0.104(9) 0.092(8) 0.021(7) 0.056(7) 0.011(7)
C9 0.106(10) 0.106(9) 0.068(7) 0.008(7) 0.034(7) 0.025(8)
C10 0.097(13) 0.099(12) 0.040(7) 0.015(7) 0.031(8) 0.027(10)
C11 0.048(9) 0.052(8) 0.056(7) 0.005(6) 0.029(6) 0.007(6)
C12 0.058(9) 0.065(9) 0.043(6) 0.005(6) 0.027(6) -0.001(7)
C13 0.062(10) 0.044(7) 0.048(7) -0.012(6) 0.018(6) 0.000(7)
C14 0.059(9) 0.046(8) 0.043(6) -0.007(5) 0.015(6) 0.010(7)
C15 0.048(9) 0.097(14) 0.060(8) -0.014(8) 0.007(7) 0.021(8)
C16 0.050(9) 0.079(11) 0.053(7) -0.017(7) 0.018(7) 0.006(8)
C17 0.040(8) 0.070(9) 0.056(7) -0.014(6) 0.015(6) -0.005(7)
C18 0.098(7) 0.103(7) 0.104(7) -0.006(5) 0.044(5) -0.002(5)
C19 0.104(12) 0.105(12) 0.108(12) -0.002(5) 0.046(6) -0.001(5)
C20 0.094(7) 0.101(7) 0.101(7) -0.004(5) 0.042(5) 0.001(5)
C21 0.097(12) 0.101(12) 0.094(11) 0.001(5) 0.039(6) -0.005(5)
C22 0.064(10) 0.053(8) 0.064(8) -0.011(6) 0.031(7) 0.009(7)
C23 0.045(9) 0.068(9) 0.060(8) -0.007(7) 0.024(7) -0.009(7)
C24 0.047(9) 0.082(10) 0.053(7) 0.004(7) 0.017(7) -0.002(8)
C25 0.036(8) 0.090(11) 0.068(9) -0.007(8) 0.008(7) 0.022(8)
C26 0.059(10) 0.084(11) 0.077(10) 0.009(8) 0.030(8) 0.026(8)
C27 0.068(11) 0.092(11) 0.064(8) 0.026(8) 0.036(8) 0.027(9)
C28 0.084(12) 0.060(9) 0.060(8) -0.011(7) 0.008(8) 0.032(8)
C29 0.092(13) 0.043(8) 0.059(8) -0.017(7) 0.016(9) 0.013(8)
C30 0.123(14) 0.050(9) 0.046(7) 0.001(6) 0.030(8) 0.011(9)
C31 0.110(14) 0.042(9) 0.043(7) -0.007(6) 0.004(8) 0.005(8)
C32 0.100(14) 0.065(11) 0.055(8) -0.025(7) 0.020(9) 0.013(9)
C33 0.072(11) 0.054(9) 0.064(8) -0.004(7) 0.018(8) 0.027(8)
N3 0.087(8) 0.079(7) 0.057(6) 0.000(5) 0.036(6) -0.002(6)
C34 0.076(8) 0.061(7) 0.056(6) -0.012(5) 0.019(6) -0.004(6)
C35 0.071(8) 0.062(7) 0.066(7) 0.001(6) 0.031(6) 0.008(6)
C36 0.087(9) 0.091(9) 0.080(8) -0.008(7) 0.030(7) 0.002(7)
C37 0.086(9) 0.093(9) 0.098(8) -0.009(7) 0.029(7) 0.019(7)
C38 0.085(9) 0.086(8) 0.078(8) -0.009(6) 0.030(7) -0.001(7)
N4 0.082(5) 0.084(5) 0.086(5) -0.003(4) 0.026(4) -0.013(4)
C39 0.084(5) 0.089(5) 0.091(5) -0.005(4) 0.025(4) -0.011(4)
C40 0.084(5) 0.088(5) 0.086(5) 0.000(4) 0.026(4) -0.016(4)
C41 0.086(5) 0.084(5) 0.088(5) 0.003(4) 0.020(4) -0.013(4)
C42 0.084(5) 0.082(5) 0.089(5) 0.002(4) 0.021(4) -0.012(4)
C43 0.083(5) 0.081(5) 0.087(5) 0.001(4) 0.023(4) -0.014(4)
C49 0.055(8) 0.065(8) 0.054(7) 0.000 0.032(6) 0.000
C50 0.086(9) 0.078(8) 0.093(8) 0.004(6) 0.048(7) 0.001(7)
C51 0.069(8) 0.068(7) 0.063(6) -0.010(6) 0.024(6) -0.013(6)
C52 0.061(9) 0.063(9) 0.063(8) 0.000 0.038(7) 0.000

loop_
_atom_type_symbol
_atom_type_description
_atom_type_scat_dispersion_real
_atom_type_scat_dispersion_imag
_atom_type_scat_source
C C 0.0033 0.0016 'International Tables Vol C Tables 4.2.6.8 and 6.1.1.4'
H H 0.0000 0.0000 'International Tables Vol C Tables 4.2.6.8 and 6.1.1.4'
N N 0.0061 0.0033 'International Tables Vol C Tables 4.2.6.8 and 6.1.1.4'
O O 0.0106 0.0060 'International Tables Vol C Tables 4.2.6.8 and 6.1.1.4'
Cl Cl 0.1484 0.1585 'International Tables Vol C Tables 4.2.6.8 and 6.1.1.4'
U U -9.6767 9.6646 'International Tables Vol C Tables 4.2.6.8 and 6.1.1.4'

loop_
_geom_angle_atom_site_label_1
_geom_angle_atom_site_label_2
_geom_angle_atom_site_label_3
_geom_angle
_geom_angle_site_symmetry_1
_geom_angle_site_symmetry_3
_geom_angle_publ_flag
O2 U O2 175.1(4) 2_556 . ?
O2 U O1 83.5(3) 2_556 2_556 ?
O2 U O1 93.2(3) . 2_556 ?
O2 U O1 93.2(3) 2_556 . ?
O2 U O1 83.5(3) . . ?
O1 U O1 95.6(4) 2_556 . ?
O2 U Cl1 86.1(2) 2_556 . ?
O2 U Cl1 97.4(2) . . ?
O1 U Cl1 169.1(2) 2_556 . ?
O1 U Cl1 88.0(2) . . ?
O2 U Cl1 97.4(2) 2_556 2_556 ?
O2 U Cl1 86.1(2) . 2_556 ?
O1 U Cl1 88.0(2) 2_556 2_556 ?
O1 U Cl1 169.1(2) . 2_556 ?
Cl1 U Cl1 90.38(15) . 2_556 ?
C2 O1 U 143.4(7) . . ?
C13 O2 U 157.8(7) . . ?
C23 N1 C27 118.9(11) . . ?
C23 N1 C22 121.4(11) . . ?
C27 N1 C22 119.8(10) . . ?
C29 N2 C33 122.5(14) . . ?
C29 N2 C28 119.4(11) . . ?
C33 N2 C28 118.1(14) . . ?
C6 C1 C2 119.0(14) . . ?
C6 C1 C22 119.9(13) . . ?
C2 C1 C22 121.0(12) . . ?
O1 C2 C3 124.1(11) . . ?
O1 C2 C1 115.5(11) . . ?
C3 C2 C1 120.3(11) . . ?
C2 C3 C4 120.8(12) . . ?
C2 C3 C11 121.5(10) . . ?
C4 C3 C11 117.7(11) . . ?
C3 C4 C5 120.0(14) . . ?
C6 C5 C4 116.9(13) . . ?
C6 C5 C7 125.5(14) . . ?
C4 C5 C7 117.6(14) . . ?
C5 C6 C1 122.8(15) . . ?
C10 C7 C5 106.2(10) . . ?
C10 C7 C9 110.2(12) . . ?
C5 C7 C9 108.5(14) . . ?
C10 C7 C8 109.4(14) . . ?
C5 C7 C8 115.0(13) . . ?
C9 C7 C8 107.5(12) . . ?
C3 C11 C12 111.8(10) . . ?
C17 C12 C13 117.9(12) . . ?
C17 C12 C11 121.2(12) . . ?
C13 C12 C11 120.7(11) . . ?
O2 C13 C12 121.4(11) . . ?
O2 C13 C14 117.9(11) . . ?
C12 C13 C14 120.7(13) . . ?
C15 C14 C13 119.1(13) . . ?
C15 C14 C28 118.9(13) . . ?
C13 C14 C28 121.7(13) . . ?
C14 C15 C16 121.9(13) . . ?
C15 C16 C17 117.6(12) . . ?
C15 C16 C18 125.1(11) . . ?
C17 C16 C18 117.0(11) . . ?
C12 C17 C16 122.5(13) . . ?
C20 C18 C19 112.6(9) . . ?
C20 C18 C21 109.0(8) . . ?
C19 C18 C21 109.5(8) . . ?
C20 C18 C16 110.0(8) . . ?
C19 C18 C16 108.6(9) . . ?
C21 C18 C16 107.0(8) . . ?
C1 C22 N1 111.0(10) . . ?
N1 C23 C24 121.4(13) . . ?
C23 C24 C25 118.5(12) . . ?
C26 C25 C24 119.4(13) . . ?
C27 C26 C25 118.2(14) . . ?
N1 C27 C26 123.6(12) . . ?
C14 C28 N2 107.3(10) . . ?
N2 C29 C30 119.5(14) . . ?
C29 C30 C31 116.2(15) . . ?
C32 C31 C30 122.7(14) . . ?
C33 C32 C31 116.2(14) . . ?
C32 C33 N2 122.6(16) . . ?
C34 N3 C38 118.7(13) . . ?
N3 C34 C35 125.9(15) . . ?
C36 C35 C34 114.7(14) . . ?
C35 C36 C37 123.3(16) . . ?
C36 C37 C38 115.5(17) . . ?
N3 C38 C37 122.0(16) . . ?
C43 N4 C39 111(2) . . ?
N4 C39 C40 128(2) . . ?
C41 C40 C39 112(2) . . ?
C42 C41 C40 123(2) . . ?
C41 C42 C43 116(2) . . ?
N4 C43 C42 129(2) . . ?
C44 N5 C48 120.0 . . ?
N5 C44 C45 120.0 . . ?
C44 C45 C46 120.0 . . ?
C47 C46 C45 120.0 . . ?
C48 C47 C46 120.0 . . ?
C47 C48 N5 120.0 . . ?
C50 C49 C50 119(2) 2 . ?
C49 C50 C51 120.7(17) . . ?
C52 C51 C50 119.6(15) . . ?
C51 C52 C51 119.7(18) 2 . ?

loop_
_geom_bond_atom_site_label_1
_geom_bond_atom_site_label_2
_geom_bond_distance
_geom_bond_site_symmetry_2
_geom_bond_publ_flag
U O2 2.157(8) 2_556 ?
U O2 2.157(8) . ?
U O1 2.194(8) 2_556 ?
U O1 2.194(8) . ?
U Cl1 2.724(4) . ?
U Cl1 2.724(4) 2_556 ?
Cl2A Cl2B 0.720(14) . ?
O1 C2 1.359(13) . ?
O2 C13 1.369(15) . ?
N1 C23 1.340(15) . ?
N1 C27 1.346(16) . ?
N1 C22 1.492(15) . ?
N2 C29 1.345(19) . ?
N2 C33 1.356(16) . ?
N2 C28 1.54(2) . ?
C1 C6 1.386(17) . ?
C1 C2 1.444(17) . ?
C1 C22 1.481(19) . ?
C2 C3 1.375(16) . ?
C3 C4 1.402(16) . ?
C3 C11 1.514(16) . ?
C4 C5 1.47(2) . ?
C5 C6 1.40(2) . ?
C5 C7 1.537(19) . ?
C7 C10 1.517(19) . ?
C7 C9 1.54(2) . ?
C7 C8 1.53(2) . ?
C11 C12 1.530(17) . ?
C12 C17 1.403(17) . ?
C12 C13 1.403(17) . ?
C13 C14 1.428(17) . ?
C14 C15 1.383(19) . ?
C14 C28 1.494(18) . ?
C15 C16 1.399(19) . ?
C16 C17 1.414(17) . ?
C16 C18 1.576(15) . ?
C18 C20 1.52(2) . ?
C18 C19 1.52(3) . ?
C18 C21 1.55(2) . ?
C23 C24 1.386(17) . ?
C24 C25 1.410(18) . ?
C25 C26 1.375(18) . ?
C26 C27 1.365(18) . ?
C29 C30 1.40(2) . ?
C30 C31 1.446(18) . ?
C31 C32 1.38(2) . ?
C32 C33 1.36(2) . ?
N3 C34 1.284(17) . ?
N3 C38 1.33(2) . ?
C34 C35 1.409(17) . ?
C35 C36 1.38(2) . ?
C36 C37 1.37(2) . ?
C37 C38 1.45(2) . ?
N4 C43 1.28(2) . ?
N4 C39 1.30(2) . ?
C39 C40 1.42(3) . ?
C40 C41 1.35(3) . ?
C41 C42 1.31(3) . ?
C42 C43 1.36(3) . ?
N5 C44 1.3900 . ?
N5 C48 1.3900 . ?
C44 C45 1.3900 . ?
C45 C46 1.3900 . ?
C46 C47 1.3900 . ?
C47 C48 1.3900 . ?
C49 C50 1.379(9) 2 ?
C49 C50 1.379(9) . ?
C50 C51 1.384(9) . ?
C51 C52 1.389(9) . ?
C52 C51 1.389(9) 2 ?
